data_9005039
loop_
_publ_author_name
'Piret, P.'
'Piret-Meunier J'
'Deliens, M.'

_publ_section_title
;
 Composition chimique et structure cristalline de la dewindtite
 Pb3[H(UO2)3O2(PO4)2]2.12H2O
;
_journal_name_full 'European Journal of Mineralogy'
_journal_page_first 399
_journal_page_last 405
_journal_paper_doi 10.1127/ejm/2/3/0399
_journal_volume 2
_journal_year 1990
_chemical_formula_sum 'O26 P2 Pb2 U3'
_chemical_name_mineral Dewindtite
_space_group_IT_number 63
_symmetry_space_group_name_Hall '-B 2b 2'
_symmetry_space_group_name_H-M 'B m m b'
_cell_angle_alpha 90
_cell_angle_beta 90
_cell_angle_gamma 90
_cell_length_a 16.031
_cell_length_b 17.264
_cell_length_c 13.605
_cell_formula_units_Z 8
_cell_volume 3765.309
_database_code_amcsd 0006384
_exptl_crystal_density_diffrn 5.668
_cod_original_cell_volume 3765.308
_cod_original_formula_sum 'U3 P2 O26 Pb2'
_cod_database_code 9005039

loop_
_space_group_symop_operation_xyz
x,y,z
1/2+x,y,1/2+z
x,1/2+y,-z
1/2+x,1/2+y,1/2-z
-x,1/2-y,z
1/2-x,1/2-y,1/2+z
-x,y,z
1/2-x,y,1/2+z
x,-y,-z
1/2+x,-y,1/2-z
x,1/2-y,z
1/2+x,1/2-y,1/2+z
-x,1/2+y,-z
1/2-x,1/2+y,1/2-z
-x,-y,-z
1/2-x,-y,1/2-z

loop_
_atom_site_aniso_label
_atom_site_aniso_U_11
_atom_site_aniso_U_22
_atom_site_aniso_U_33
_atom_site_aniso_U_12
_atom_site_aniso_U_13
_atom_site_aniso_U_23
U1 0.01350 0.00870 0.01560 0.00000 -0.00040 0.00000
U2 0.01490 0.00650 0.00780 0.00050 -0.00310 -0.00020
Pb17 0.02300 0.03390 0.02960 0.00000 0.00000 0.00070
Pb18 0.02350 0.04160 0.03080 0.00000 0.00000 -0.00130

loop_
_atom_site_label
_atom_site_fract_x
_atom_site_fract_y
_atom_site_fract_z
_atom_site_U_iso_or_equiv
U1 0.20530 0.25000 0.12560 0.01300
U2 0.25100 0.13900 0.37520 0.00900
P3 0.18550 0.06190 0.12540 0.01000
O4 0.32500 0.25000 0.12100 0.03900
O5 0.09300 0.25000 0.12800 0.03800
O6 0.35400 0.13900 0.32700 0.02700
O7 0.14700 0.13500 0.42300 0.02600
O8 0.19900 0.11600 0.03900 0.02000
O9 0.20100 0.11500 0.21500 0.02000
O10 0.25200 0.00500 0.37300 0.01900
O11 0.09600 0.03200 0.12500 0.03000
O12 0.20900 0.25000 0.29800 0.04500
O13 0.28900 0.25000 0.45800 0.03000
O14 0.50000 0.25000 0.22600 0.17600
O15 0.50000 0.25000 0.43100 0.09200
O16 0.28900 0.25000 -0.19500 0.15800
Pb17 0.50000 0.05220 0.30010 0.02900
Pb18 0.50000 0.07350 -0.02280 0.03200
O19 0.50000 0.09700 0.47600 0.00800
O20 0.50000 0.10800 -0.23100 0.01700
O21 0.50000 -0.07400 0.16600 0.05400
O22 0.39900 0.08300 0.12600 0.02200
O23 -0.40700 -0.03700 -0.10600 0.03700
O24 0.50000 0.24000 0.01900 0.12500

loop_
_cod_related_entry_id
_cod_related_entry_database
_cod_related_entry_code
1 AMCSD 0006384
